data_2221303
loop_
_publ_author_name
'Jones, Peter G.'
'Debeaux, Marc'
'Hopf, Henning'
'Kowalsky, Wolfgang'
'Johannes, Hans-Hermann'

_publ_section_title 8-(Biphenyl-2-yl)-7,9-diphenyl-8<i>H</i>-cyclopenta[<i>a</i>]acenaphthylen-8-ol
_journal_coeditor_code BT2916
_journal_issue 4
_journal_name_full 'Acta Crystallographica Section E'
_journal_page_first o927
_journal_paper_doi 10.1107/S1600536809011222
_journal_volume 65
_journal_year 2009
_chemical_formula_iupac 'C39 H26 O'
_chemical_formula_moiety 'C39 H26 O'
_chemical_formula_sum 'C39 H26 O'
_chemical_formula_weight 510.60
_chemical_name_systematic 8-(Biphenyl-2-yl)-7,9-diphenyl-8<i>H</i>-cyclopenta[<i>a</i>]acenaphthylen-8-ol
_space_group_IT_number 14
_symmetry_cell_setting monoclinic
_symmetry_space_group_name_Hall '-P 2yn'
_symmetry_space_group_name_H-M 'P 1 21/n 1'
_atom_sites_solution_hydrogens geom
_atom_sites_solution_primary direct
_atom_sites_solution_secondary difmap
_audit_creation_method SHELXL-97
_cell_angle_alpha 90.00
_cell_angle_beta 97.549(3)
_cell_angle_gamma 90.00
_cell_formula_units_Z 4
_cell_length_a 7.3837(4)
_cell_length_b 18.4001(12)
_cell_length_c 19.2505(12)
_cell_measurement_reflns_used 9892
_cell_measurement_temperature 103(2)
_cell_measurement_theta_max 31.37
_cell_measurement_theta_min 2.40
_cell_volume 2592.7(3)
_computing_cell_refinement 'SAINT (Bruker, 2004)'
_computing_data_collection 'APEX2 (Bruker, 2004)'
_computing_data_reduction 'SAINT (Bruker, 2004)'
_computing_molecular_graphics 'XP (Siemens, 1994)'
_computing_publication_material 'SHELXL97 (Sheldrick, 2008)'
_computing_structure_refinement 'SHELXL97 (Sheldrick, 2008)'
_computing_structure_solution 'SHELXS97 (Sheldrick, 2008)'
_diffrn_ambient_temperature 103(2)
_diffrn_measured_fraction_theta_full 0.992
_diffrn_measured_fraction_theta_max 0.992
_diffrn_measurement_device_type 'Bruker APEXII CCD area-detector'
_diffrn_measurement_method '\f and \w'
_diffrn_radiation_monochromator graphite
_diffrn_radiation_source 'fine-focus sealed tube'
_diffrn_radiation_type MoK\a
_diffrn_radiation_wavelength 0.71073
_diffrn_reflns_av_R_equivalents 0.0364
_diffrn_reflns_av_sigmaI/netI 0.0267
_diffrn_reflns_limit_h_max 9
_diffrn_reflns_limit_h_min -10
_diffrn_reflns_limit_k_max 26
_diffrn_reflns_limit_k_min -26
_diffrn_reflns_limit_l_max 27
_diffrn_reflns_limit_l_min -27
_diffrn_reflns_number 53233
_diffrn_reflns_theta_full 30.50
_diffrn_reflns_theta_max 30.51
_diffrn_reflns_theta_min 2.40
_exptl_absorpt_coefficient_mu 0.077
_exptl_absorpt_correction_T_max 0.9848
_exptl_absorpt_correction_T_min 0.8929
_exptl_absorpt_correction_type multi-scan
_exptl_absorpt_process_details '(SADABS; Bruker, 2004)'
_exptl_crystal_colour yellow
_exptl_crystal_density_diffrn 1.308
_exptl_crystal_density_method 'not measured'
_exptl_crystal_description prism
_exptl_crystal_F_000 1072
_exptl_crystal_size_max 0.35
_exptl_crystal_size_mid 0.20
_exptl_crystal_size_min 0.20
_refine_diff_density_max 0.459
_refine_diff_density_min -0.224
_refine_ls_extinction_method none
_refine_ls_goodness_of_fit_ref 1.023
_refine_ls_hydrogen_treatment mixed
_refine_ls_matrix_type full
_refine_ls_number_parameters 365
_refine_ls_number_reflns 7857
_refine_ls_number_restraints 0
_refine_ls_restrained_S_all 1.023
_refine_ls_R_factor_all 0.0583
_refine_ls_R_factor_gt 0.0441
_refine_ls_shift/su_max 0.001
_refine_ls_shift/su_mean 0.000
_refine_ls_structure_factor_coef Fsqd
_refine_ls_weighting_details 'calc w=1/[\s^2^(Fo^2^)+(0.0699P)^2^+0.9032P] where P=(Fo^2^+2Fc^2^)/3'
_refine_ls_weighting_scheme calc
_refine_ls_wR_factor_gt 0.1130
_refine_ls_wR_factor_ref 0.1254
_reflns_number_gt 6335
_reflns_number_total 7857
_reflns_threshold_expression I>2\s(I)
_cod_data_source_file bt2916.cif
_cod_data_source_block I
_cod_original_sg_symbol_H-M 'P 21/n'
_cod_database_code 2221303
_cod_database_fobs_code 2221303

loop_
_symmetry_equiv_pos_as_xyz
'x, y, z'
'-x+1/2, y+1/2, -z+1/2'
'-x, -y, -z'
'x-1/2, -y-1/2, z-1/2'

loop_
_atom_site_type_symbol
_atom_site_label
_atom_site_fract_x
_atom_site_fract_y
_atom_site_fract_z
_atom_site_U_iso_or_equiv
_atom_site_adp_type
_atom_site_calc_flag
_atom_site_refinement_flags
_atom_site_occupancy
_atom_site_disorder_assembly
_atom_site_disorder_group
O O 0.13493(10) 0.15448(4) 0.67183(4) 0.01423(15) Uani d . 1 . .
H H01 0.053(3) 0.1864(10) 0.6540(9) 0.036(5) Uiso d . 1 . .
C C1 0.24115(17) 0.31692(6) 0.44354(6) 0.0200(2) Uani d . 1 . .
H H1 0.2319 0.2716 0.4197 0.024 Uiso calc R 1 . .
C C2 0.2079(2) 0.38281(7) 0.40623(6) 0.0265(3) Uani d . 1 . .
H H2 0.1741 0.3809 0.3569 0.032 Uiso calc R 1 . .
C C3 0.2226(2) 0.44958(7) 0.43856(7) 0.0282(3) Uani d . 1 . .
H H3 0.2022 0.4926 0.4113 0.034 Uiso calc R 1 . .
C C3A 0.26827(18) 0.45465(6) 0.51240(6) 0.0211(2) Uani d . 1 . .
C C4 0.2812(2) 0.51906(6) 0.55328(7) 0.0267(3) Uani d . 1 . .
H H4 0.2648 0.5651 0.5309 0.032 Uiso calc R 1 . .
C C5 0.31712(18) 0.51523(6) 0.62491(7) 0.0233(2) Uani d . 1 . .
H H5 0.3255 0.5591 0.6511 0.028 Uiso calc R 1 . .
C C6 0.34231(15) 0.44817(6) 0.66134(6) 0.0168(2) Uani d . 1 . .
H H6 0.3655 0.4473 0.7111 0.020 Uiso calc R 1 . .
C C6A 0.33272(14) 0.38416(5) 0.62358(5) 0.01327(19) Uani d . 1 . .
C C6B 0.33853(14) 0.30597(5) 0.63970(5) 0.01192(18) Uani d . 1 . .
C C6A1 0.29829(15) 0.38892(6) 0.54897(5) 0.0151(2) Uani d . 1 . .
C C7 0.34110(14) 0.25807(5) 0.69336(5) 0.01173(18) Uani d . 1 . .
C C8 0.31266(13) 0.18120(5) 0.66124(5) 0.01113(18) Uani d . 1 . .
C C9 0.31279(14) 0.19389(5) 0.58200(5) 0.01183(18) Uani d . 1 . .
C C9A 0.31558(14) 0.26635(5) 0.57176(5) 0.01246(18) Uani d . 1 . .
C C9B 0.28743(15) 0.31995(6) 0.51537(5) 0.01469(19) Uani d . 1 . .
C C10 0.31073(14) 0.13514(6) 0.53058(5) 0.01317(19) Uani d . 1 . .
C C11 0.40373(15) 0.14418(6) 0.47211(5) 0.0160(2) Uani d . 1 . .
H H11 0.4617 0.1892 0.4653 0.019 Uiso calc R 1 . .
C C12 0.41254(16) 0.08846(7) 0.42400(6) 0.0201(2) Uani d . 1 . .
H H12 0.4764 0.0956 0.3848 0.024 Uiso calc R 1 . .
C C13 0.32818(17) 0.02248(7) 0.43315(6) 0.0217(2) Uani d . 1 . .
H H13 0.3346 -0.0158 0.4004 0.026 Uiso calc R 1 . .
C C14 0.23426(16) 0.01256(6) 0.49042(6) 0.0197(2) Uani d . 1 . .
H H14 0.1755 -0.0325 0.4965 0.024 Uiso calc R 1 . .
C C15 0.22550(15) 0.06821(6) 0.53901(6) 0.0164(2) Uani d . 1 . .
H H15 0.1614 0.0607 0.5781 0.020 Uiso calc R 1 . .
C C16 0.34884(14) 0.27215(6) 0.76866(5) 0.01294(19) Uani d . 1 . .
C C17 0.26048(16) 0.22669(6) 0.81206(6) 0.0170(2) Uani d . 1 . .
H H17 0.1996 0.1842 0.7931 0.020 Uiso calc R 1 . .
C C18 0.26098(17) 0.24311(7) 0.88270(6) 0.0218(2) Uani d . 1 . .
H H18 0.1990 0.2121 0.9113 0.026 Uiso calc R 1 . .
C C19 0.35097(18) 0.30421(7) 0.91169(6) 0.0230(2) Uani d . 1 . .
H H19 0.3495 0.3155 0.9598 0.028 Uiso calc R 1 . .
C C20 0.44350(16) 0.34891(6) 0.86992(6) 0.0201(2) Uani d . 1 . .
H H20 0.5069 0.3905 0.8896 0.024 Uiso calc R 1 . .
C C21 0.44323(15) 0.33267(6) 0.79935(6) 0.0158(2) Uani d . 1 . .
H H21 0.5082 0.3632 0.7714 0.019 Uiso calc R 1 . .
C C22 0.45086(14) 0.12448(5) 0.69252(5) 0.01134(18) Uani d . 1 . .
C C23 0.64062(14) 0.13629(5) 0.69892(5) 0.01170(18) Uani d . 1 . .
C C24 0.75989(14) 0.08196(6) 0.72787(5) 0.01409(19) Uani d . 1 . .
H H24 0.8879 0.0901 0.7323 0.017 Uiso calc R 1 . .
C C25 0.69485(15) 0.01641(6) 0.75031(6) 0.0156(2) Uani d . 1 . .
H H25 0.7775 -0.0202 0.7694 0.019 Uiso calc R 1 . .
C C26 0.50835(15) 0.00505(6) 0.74447(6) 0.0159(2) Uani d . 1 . .
H H26 0.4624 -0.0394 0.7602 0.019 Uiso calc R 1 . .
C C27 0.38801(14) 0.05834(6) 0.71575(5) 0.01441(19) Uani d . 1 . .
H H27 0.2602 0.0496 0.7118 0.017 Uiso calc R 1 . .
C C28 0.72295(13) 0.20575(5) 0.67853(5) 0.01229(18) Uani d . 1 . .
C C29 0.74001(14) 0.22183(6) 0.60887(6) 0.0151(2) Uani d . 1 . .
H H29 0.6963 0.1884 0.5729 0.018 Uiso calc R 1 . .
C C30 0.82100(15) 0.28686(6) 0.59174(6) 0.0185(2) Uani d . 1 . .
H H30 0.8314 0.2978 0.5442 0.022 Uiso calc R 1 . .
C C31 0.88645(15) 0.33565(6) 0.64425(6) 0.0198(2) Uani d . 1 . .
H H31 0.9391 0.3804 0.6326 0.024 Uiso calc R 1 . .
C C32 0.87449(16) 0.31872(6) 0.71380(6) 0.0190(2) Uani d . 1 . .
H H32 0.9217 0.3515 0.7498 0.023 Uiso calc R 1 . .
C C33 0.79400(15) 0.25429(6) 0.73091(6) 0.0153(2) Uani d . 1 . .
H H33 0.7871 0.2430 0.7787 0.018 Uiso calc R 1 . .

loop_
_atom_site_aniso_label
_atom_site_aniso_U_11
_atom_site_aniso_U_22
_atom_site_aniso_U_33
_atom_site_aniso_U_12
_atom_site_aniso_U_13
_atom_site_aniso_U_23
O 0.0097(3) 0.0152(3) 0.0180(4) -0.0002(3) 0.0025(3) 0.0021(3)
C1 0.0290(6) 0.0174(5) 0.0134(5) 0.0004(4) 0.0021(4) 0.0017(4)
C2 0.0419(8) 0.0229(6) 0.0145(5) 0.0025(5) 0.0021(5) 0.0054(4)
C3 0.0460(8) 0.0190(6) 0.0194(6) 0.0038(5) 0.0039(5) 0.0081(4)
C3A 0.0292(6) 0.0155(5) 0.0193(5) 0.0018(4) 0.0058(4) 0.0040(4)
C4 0.0419(8) 0.0121(5) 0.0268(6) 0.0029(5) 0.0073(5) 0.0039(4)
C5 0.0329(6) 0.0123(5) 0.0256(6) 0.0011(4) 0.0065(5) -0.0016(4)
C6 0.0192(5) 0.0139(5) 0.0178(5) 0.0007(4) 0.0042(4) -0.0016(4)
C6A 0.0133(4) 0.0114(4) 0.0154(4) 0.0001(3) 0.0030(3) 0.0003(3)
C6B 0.0118(4) 0.0114(4) 0.0127(4) 0.0008(3) 0.0023(3) -0.0009(3)
C6A1 0.0172(5) 0.0129(5) 0.0154(5) 0.0003(4) 0.0032(4) 0.0016(4)
C7 0.0108(4) 0.0119(4) 0.0125(4) 0.0011(3) 0.0018(3) -0.0011(3)
C8 0.0107(4) 0.0112(4) 0.0117(4) 0.0001(3) 0.0022(3) 0.0000(3)
C9 0.0116(4) 0.0127(4) 0.0110(4) 0.0003(3) 0.0010(3) -0.0005(3)
C9A 0.0133(4) 0.0123(4) 0.0120(4) 0.0001(3) 0.0024(3) -0.0004(3)
C9B 0.0173(5) 0.0129(4) 0.0141(5) 0.0002(4) 0.0029(4) 0.0013(4)
C10 0.0134(4) 0.0131(4) 0.0122(4) 0.0014(3) -0.0013(3) -0.0015(3)
C11 0.0173(5) 0.0162(5) 0.0141(4) 0.0014(4) 0.0011(4) -0.0015(4)
C12 0.0226(5) 0.0234(6) 0.0139(5) 0.0043(4) 0.0015(4) -0.0040(4)
C13 0.0257(6) 0.0197(5) 0.0182(5) 0.0051(4) -0.0031(4) -0.0073(4)
C14 0.0222(5) 0.0138(5) 0.0215(5) -0.0002(4) -0.0036(4) -0.0039(4)
C15 0.0172(5) 0.0153(5) 0.0160(5) -0.0009(4) -0.0002(4) -0.0013(4)
C16 0.0130(4) 0.0132(4) 0.0127(4) 0.0033(3) 0.0020(3) -0.0003(3)
C17 0.0202(5) 0.0164(5) 0.0145(5) -0.0002(4) 0.0031(4) 0.0011(4)
C18 0.0265(6) 0.0255(6) 0.0146(5) -0.0008(5) 0.0067(4) 0.0016(4)
C19 0.0272(6) 0.0286(6) 0.0135(5) 0.0018(5) 0.0044(4) -0.0039(4)
C20 0.0215(5) 0.0213(5) 0.0169(5) -0.0004(4) 0.0007(4) -0.0058(4)
C21 0.0163(5) 0.0161(5) 0.0149(5) 0.0001(4) 0.0019(4) -0.0018(4)
C22 0.0127(4) 0.0109(4) 0.0106(4) 0.0008(3) 0.0019(3) -0.0006(3)
C23 0.0134(4) 0.0114(4) 0.0105(4) 0.0001(3) 0.0022(3) -0.0010(3)
C24 0.0129(4) 0.0148(5) 0.0144(4) 0.0010(4) 0.0011(3) -0.0010(4)
C25 0.0181(5) 0.0136(5) 0.0151(5) 0.0039(4) 0.0021(4) 0.0010(4)
C26 0.0195(5) 0.0112(4) 0.0178(5) 0.0007(4) 0.0051(4) 0.0020(4)
C27 0.0138(5) 0.0133(4) 0.0165(5) -0.0010(4) 0.0035(4) 0.0008(4)
C28 0.0096(4) 0.0118(4) 0.0157(4) 0.0008(3) 0.0021(3) 0.0008(3)
C29 0.0133(5) 0.0169(5) 0.0147(5) -0.0003(4) 0.0011(4) 0.0003(4)
C30 0.0160(5) 0.0204(5) 0.0197(5) -0.0007(4) 0.0038(4) 0.0054(4)
C31 0.0154(5) 0.0153(5) 0.0291(6) -0.0018(4) 0.0042(4) 0.0037(4)
C32 0.0172(5) 0.0149(5) 0.0249(5) -0.0022(4) 0.0025(4) -0.0035(4)
C33 0.0148(5) 0.0147(5) 0.0163(5) -0.0005(4) 0.0021(4) -0.0014(4)

loop_
_atom_type_symbol
_atom_type_description
_atom_type_scat_dispersion_real
_atom_type_scat_dispersion_imag
_atom_type_scat_source
C C 0.0033 0.0016 'International Tables Vol C Tables 4.2.6.8 and 6.1.1.4'
H H 0.0000 0.0000 'International Tables Vol C Tables 4.2.6.8 and 6.1.1.4'
O O 0.0106 0.0060 'International Tables Vol C Tables 4.2.6.8 and 6.1.1.4'

loop_
_geom_angle_atom_site_label_1
_geom_angle_atom_site_label_2
_geom_angle_atom_site_label_3
_geom_angle_site_symmetry_1
_geom_angle_site_symmetry_3
_geom_angle
_geom_angle_publ_flag
C8 O H01 . . 107.9(12) ?
C9B C1 C2 . . 118.52(11) ?
C9B C1 H1 . . 120.7 ?
C2 C1 H1 . . 120.7 ?
C3 C2 C1 . . 122.55(11) ?
C3 C2 H2 . . 118.7 ?
C1 C2 H2 . . 118.7 ?
C2 C3 C3A . . 120.40(11) ?
C2 C3 H3 . . 119.8 ?
C3A C3 H3 . . 119.8 ?
C6A1 C3A C4 . . 116.57(10) ?
C6A1 C3A C3 . . 116.54(11) ?
C4 C3A C3 . . 126.86(11) ?
C5 C4 C3A . . 120.32(11) ?
C5 C4 H4 . . 119.8 ?
C3A C4 H4 . . 119.8 ?
C4 C5 C6 . . 122.47(11) ?
C4 C5 H5 . . 118.8 ?
C6 C5 H5 . . 118.8 ?
C6A C6 C5 . . 119.14(10) ?
C6A C6 H6 . . 120.4 ?
C5 C6 H6 . . 120.4 ?
C6 C6A C6A1 . . 117.85(9) ?
C6 C6A C6B . . 136.45(10) ?
C6A1 C6A C6B . . 105.59(9) ?
C7 C6B C6A . . 142.50(10) ?
C7 C6B C9A . . 109.86(9) ?
C6A C6B C9A . . 107.27(8) ?
C3A C6A1 C9B . . 123.07(10) ?
C3A C6A1 C6A . . 123.60(10) ?
C9B C6A1 C6A . . 113.25(9) ?
C6B C7 C16 . . 129.27(9) ?
C6B C7 C8 . . 107.59(8) ?
C16 C7 C8 . . 122.84(9) ?
O C8 C22 . . 106.55(8) ?
O C8 C9 . . 108.08(8) ?
C22 C8 C9 . . 113.96(8) ?
O C8 C7 . . 109.50(8) ?
C22 C8 C7 . . 114.75(8) ?
C9 C8 C7 . . 103.83(8) ?
C9A C9 C10 . . 129.05(9) ?
C9A C9 C8 . . 107.22(8) ?
C10 C9 C8 . . 123.72(9) ?
C9 C9A C9B . . 140.59(10) ?
C9 C9A C6B . . 110.99(9) ?
C9B C9A C6B . . 108.13(9) ?
C1 C9B C6A1 . . 118.89(10) ?
C1 C9B C9A . . 135.14(10) ?
C6A1 C9B C9A . . 105.69(9) ?
C15 C10 C11 . . 118.12(9) ?
C15 C10 C9 . . 122.35(9) ?
C11 C10 C9 . . 119.47(9) ?
C12 C11 C10 . . 121.20(10) ?
C12 C11 H11 . . 119.4 ?
C10 C11 H11 . . 119.4 ?
C13 C12 C11 . . 120.04(11) ?
C13 C12 H12 . . 120.0 ?
C11 C12 H12 . . 120.0 ?
C12 C13 C14 . . 119.69(10) ?
C12 C13 H13 . . 120.2 ?
C14 C13 H13 . . 120.2 ?
C13 C14 C15 . . 120.52(11) ?
C13 C14 H14 . . 119.7 ?
C15 C14 H14 . . 119.7 ?
C14 C15 C10 . . 120.43(10) ?
C14 C15 H15 . . 119.8 ?
C10 C15 H15 . . 119.8 ?
C17 C16 C21 . . 117.85(10) ?
C17 C16 C7 . . 121.52(9) ?
C21 C16 C7 . . 120.63(9) ?
C18 C17 C16 . . 120.70(10) ?
C18 C17 H17 . . 119.7 ?
C16 C17 H17 . . 119.7 ?
C19 C18 C17 . . 120.60(11) ?
C19 C18 H18 . . 119.7 ?
C17 C18 H18 . . 119.7 ?
C18 C19 C20 . . 119.54(10) ?
C18 C19 H19 . . 120.2 ?
C20 C19 H19 . . 120.2 ?
C21 C20 C19 . . 119.99(11) ?
C21 C20 H20 . . 120.0 ?
C19 C20 H20 . . 120.0 ?
C20 C21 C16 . . 121.26(10) ?
C20 C21 H21 . . 119.4 ?
C16 C21 H21 . . 119.4 ?
C27 C22 C23 . . 118.39(9) ?
C27 C22 C8 . . 119.27(9) ?
C23 C22 C8 . . 122.35(9) ?
C24 C23 C22 . . 119.47(9) ?
C24 C23 C28 . . 117.43(9) ?
C22 C23 C28 . . 123.06(9) ?
C25 C24 C23 . . 121.30(10) ?
C25 C24 H24 . . 119.3 ?
C23 C24 H24 . . 119.3 ?
C26 C25 C24 . . 119.20(10) ?
C26 C25 H25 . . 120.4 ?
C24 C25 H25 . . 120.4 ?
C25 C26 C27 . . 120.26(10) ?
C25 C26 H26 . . 119.9 ?
C27 C26 H26 . . 119.9 ?
C26 C27 C22 . . 121.38(10) ?
C26 C27 H27 . . 119.3 ?
C22 C27 H27 . . 119.3 ?
C29 C28 C33 . . 119.05(10) ?
C29 C28 C23 . . 121.78(9) ?
C33 C28 C23 . . 119.08(9) ?
C28 C29 C30 . . 120.29(10) ?
C28 C29 H29 . . 119.9 ?
C30 C29 H29 . . 119.9 ?
C31 C30 C29 . . 120.02(10) ?
C31 C30 H30 . . 120.0 ?
C29 C30 H30 . . 120.0 ?
C32 C31 C30 . . 119.75(10) ?
C32 C31 H31 . . 120.1 ?
C30 C31 H31 . . 120.1 ?
C33 C32 C31 . . 120.32(10) ?
C33 C32 H32 . . 119.8 ?
C31 C32 H32 . . 119.8 ?
C32 C33 C28 . . 120.52(10) ?
C32 C33 H33 . . 119.7 ?
C28 C33 H33 . . 119.7 ?

loop_
_geom_bond_atom_site_label_1
_geom_bond_atom_site_label_2
_geom_bond_site_symmetry_2
_geom_bond_distance
_geom_bond_publ_flag
O C8 . 1.4408(12) ?
O H01 . 0.879(19) ?
C1 C9B . 1.3813(15) ?
C1 C2 . 1.4140(16) ?
C1 H1 . 0.9500 ?
C2 C3 . 1.3750(18) ?
C2 H2 . 0.9500 ?
C3 C3A . 1.4201(17) ?
C3 H3 . 0.9500 ?
C3A C6A1 . 1.4023(15) ?
C3A C4 . 1.4188(17) ?
C4 C5 . 1.3714(18) ?
C4 H4 . 0.9500 ?
C5 C6 . 1.4194(16) ?
C5 H5 . 0.9500 ?
C6 C6A . 1.3810(14) ?
C6 H6 . 0.9500 ?
C6A C6A1 . 1.4280(14) ?
C6A C6B . 1.4711(14) ?
C6B C7 . 1.3561(14) ?
C6B C9A . 1.4876(14) ?
C6A1 C9B . 1.4219(14) ?
C7 C16 . 1.4663(14) ?
C7 C8 . 1.5470(14) ?
C8 C22 . 1.5269(14) ?
C8 C9 . 1.5433(14) ?
C9 C9A . 1.3485(14) ?
C9 C10 . 1.4644(14) ?
C9A C9B . 1.4611(14) ?
C10 C15 . 1.4021(15) ?
C10 C11 . 1.4032(15) ?
C11 C12 . 1.3889(15) ?
C11 H11 . 0.9500 ?
C12 C13 . 1.3862(18) ?
C12 H12 . 0.9500 ?
C13 C14 . 1.3896(18) ?
C13 H13 . 0.9500 ?
C14 C15 . 1.3940(15) ?
C14 H14 . 0.9500 ?
C15 H15 . 0.9500 ?
C16 C17 . 1.4024(15) ?
C16 C21 . 1.4024(15) ?
C17 C18 . 1.3925(15) ?
C17 H17 . 0.9500 ?
C18 C19 . 1.3855(18) ?
C18 H18 . 0.9500 ?
C19 C20 . 1.3908(17) ?
C19 H19 . 0.9500 ?
C20 C21 . 1.3907(15) ?
C20 H20 . 0.9500 ?
C21 H21 . 0.9500 ?
C22 C27 . 1.3967(14) ?
C22 C23 . 1.4073(14) ?
C23 C24 . 1.3988(14) ?
C23 C28 . 1.4898(14) ?
C24 C25 . 1.3879(15) ?
C24 H24 . 0.9500 ?
C25 C26 . 1.3827(15) ?
C25 H25 . 0.9500 ?
C26 C27 . 1.3885(14) ?
C26 H26 . 0.9500 ?
C27 H27 . 0.9500 ?
C28 C29 . 1.3950(14) ?
C28 C33 . 1.3967(14) ?
C29 C30 . 1.3964(15) ?
C29 H29 . 0.9500 ?
C30 C31 . 1.3903(17) ?
C30 H30 . 0.9500 ?
C31 C32 . 1.3886(17) ?
C31 H31 . 0.9500 ?
C32 C33 . 1.3852(15) ?
C32 H32 . 0.9500 ?
C33 H33 . 0.9500 ?

loop_
_geom_torsion_atom_site_label_1
_geom_torsion_atom_site_label_2
_geom_torsion_atom_site_label_3
_geom_torsion_atom_site_label_4
_geom_torsion_site_symmetry_1
_geom_torsion_site_symmetry_2
_geom_torsion_site_symmetry_3
_geom_torsion_site_symmetry_4
_geom_torsion
_geom_torsion_publ_flag
C9B C1 C2 C3 . . . . 1.0(2) ?
C1 C2 C3 C3A . . . . -1.6(2) ?
C2 C3 C3A C6A1 . . . . 0.6(2) ?
C2 C3 C3A C4 . . . . -177.27(14) ?
C6A1 C3A C4 C5 . . . . -1.47(19) ?
C3 C3A C4 C5 . . . . 176.43(14) ?
C3A C4 C5 C6 . . . . -0.2(2) ?
C4 C5 C6 C6A . . . . 0.82(19) ?
C5 C6 C6A C6A1 . . . . 0.26(16) ?
C5 C6 C6A C6B . . . . -175.27(12) ?
C6 C6A C6B C7 . . . . 6.8(2) ?
C6A1 C6A C6B C7 . . . . -169.06(14) ?
C6 C6A C6B C9A . . . . 178.67(12) ?
C6A1 C6A C6B C9A . . . . 2.78(11) ?
C4 C3A C6A1 C9B . . . . 179.06(11) ?
C3 C3A C6A1 C9B . . . . 0.94(18) ?
C4 C3A C6A1 C6A . . . . 2.63(18) ?
C3 C3A C6A1 C6A . . . . -175.49(11) ?
C6 C6A C6A1 C3A . . . . -2.05(16) ?
C6B C6A C6A1 C3A . . . . 174.75(11) ?
C6 C6A C6A1 C9B . . . . -178.79(10) ?
C6B C6A C6A1 C9B . . . . -1.99(12) ?
C6A C6B C7 C16 . . . . -3.9(2) ?
C9A C6B C7 C16 . . . . -175.60(10) ?
C6A C6B C7 C8 . . . . 169.94(13) ?
C9A C6B C7 C8 . . . . -1.76(11) ?
C6B C7 C8 O . . . . -109.97(9) ?
C16 C7 C8 O . . . . 64.36(12) ?
C6B C7 C8 C22 . . . . 130.30(9) ?
C16 C7 C8 C22 . . . . -55.38(12) ?
C6B C7 C8 C9 . . . . 5.26(10) ?
C16 C7 C8 C9 . . . . 179.59(9) ?
O C8 C9 C9A . . . . 109.16(9) ?
C22 C8 C9 C9A . . . . -132.62(9) ?
C7 C8 C9 C9A . . . . -7.08(10) ?
O C8 C9 C10 . . . . -71.01(11) ?
C22 C8 C9 C10 . . . . 47.21(13) ?
C7 C8 C9 C10 . . . . 172.76(9) ?
C10 C9 C9A C9B . . . . 13.9(2) ?
C8 C9 C9A C9B . . . . -166.31(13) ?
C10 C9 C9A C6B . . . . -173.44(10) ?
C8 C9 C9A C6B . . . . 6.38(11) ?
C7 C6B C9A C9 . . . . -3.06(12) ?
C6A C6B C9A C9 . . . . -177.79(9) ?
C7 C6B C9A C9B . . . . 172.06(9) ?
C6A C6B C9A C9B . . . . -2.67(11) ?
C2 C1 C9B C6A1 . . . . 0.52(17) ?
C2 C1 C9B C9A . . . . 173.55(12) ?
C3A C6A1 C9B C1 . . . . -1.53(17) ?
C6A C6A1 C9B C1 . . . . 175.23(10) ?
C3A C6A1 C9B C9A . . . . -176.42(10) ?
C6A C6A1 C9B C9A . . . . 0.34(12) ?
C9 C9A C9B C1 . . . . 0.6(2) ?
C6B C9A C9B C1 . . . . -172.20(12) ?
C9 C9A C9B C6A1 . . . . 174.27(13) ?
C6B C9A C9B C6A1 . . . . 1.46(11) ?
C9A C9 C10 C15 . . . . -149.29(11) ?
C8 C9 C10 C15 . . . . 30.91(15) ?
C9A C9 C10 C11 . . . . 33.63(16) ?
C8 C9 C10 C11 . . . . -146.17(10) ?
C15 C10 C11 C12 . . . . -0.39(16) ?
C9 C10 C11 C12 . . . . 176.81(10) ?
C10 C11 C12 C13 . . . . 0.16(17) ?
C11 C12 C13 C14 . . . . 0.30(17) ?
C12 C13 C14 C15 . . . . -0.52(17) ?
C13 C14 C15 C10 . . . . 0.29(17) ?
C11 C10 C15 C14 . . . . 0.17(16) ?
C9 C10 C15 C14 . . . . -176.95(10) ?
C6B C7 C16 C17 . . . . 146.37(11) ?
C8 C7 C16 C17 . . . . -26.63(15) ?
C6B C7 C16 C21 . . . . -32.59(16) ?
C8 C7 C16 C21 . . . . 154.40(10) ?
C21 C16 C17 C18 . . . . 2.52(16) ?
C7 C16 C17 C18 . . . . -176.48(10) ?
C16 C17 C18 C19 . . . . -0.89(18) ?
C17 C18 C19 C20 . . . . -0.83(19) ?
C18 C19 C20 C21 . . . . 0.85(19) ?
C19 C20 C21 C16 . . . . 0.86(18) ?
C17 C16 C21 C20 . . . . -2.51(16) ?
C7 C16 C21 C20 . . . . 176.49(10) ?
O C8 C22 C27 . . . . 7.52(12) ?
C9 C8 C22 C27 . . . . -111.57(10) ?
C7 C8 C22 C27 . . . . 128.89(10) ?
O C8 C22 C23 . . . . -172.49(8) ?
C9 C8 C22 C23 . . . . 68.42(12) ?
C7 C8 C22 C23 . . . . -51.12(12) ?
C27 C22 C23 C24 . . . . 0.19(14) ?
C8 C22 C23 C24 . . . . -179.80(9) ?
C27 C22 C23 C28 . . . . -177.52(9) ?
C8 C22 C23 C28 . . . . 2.49(14) ?
C22 C23 C24 C25 . . . . 0.17(15) ?
C28 C23 C24 C25 . . . . 178.01(9) ?
C23 C24 C25 C26 . . . . -0.63(16) ?
C24 C25 C26 C27 . . . . 0.73(16) ?
C25 C26 C27 C22 . . . . -0.38(16) ?
C23 C22 C27 C26 . . . . -0.08(15) ?
C8 C22 C27 C26 . . . . 179.91(9) ?
C24 C23 C28 C29 . . . . 102.27(12) ?
C22 C23 C28 C29 . . . . -79.98(13) ?
C24 C23 C28 C33 . . . . -74.17(12) ?
C22 C23 C28 C33 . . . . 103.59(12) ?
C33 C28 C29 C30 . . . . -2.35(15) ?
C23 C28 C29 C30 . . . . -178.79(10) ?
C28 C29 C30 C31 . . . . 0.54(16) ?
C29 C30 C31 C32 . . . . 1.38(17) ?
C30 C31 C32 C33 . . . . -1.47(17) ?
C31 C32 C33 C28 . . . . -0.37(17) ?
C29 C28 C33 C32 . . . . 2.27(16) ?
C23 C28 C33 C32 . . . . 178.81(10) ?

loop_
_cod_related_entry_id
_cod_related_entry_database
_cod_related_entry_code
1 ChemSpider 24742060
